data_4086741
loop_
_publ_author_name
'Komanduri, Sangeetha P.'
'Shumaker, F. Alexander'
'Roewe, Kimberly D.'
'Wolf, Melanie'
'Uhlig, Frank'
'Moore, Curtis E.'
'Rheingold, Arnold L.'
'Weinert, Charles S.'

_publ_section_title
;
 A Series of Isopropyl-Substituted Oligogermanes Pri3Ge(GePh2)nGePri3(n=
 0--3) Featuring a Luminescent and Dichroic Pentagermane
 Pri3Ge(GePh2)3GePri3
;
_journal_issue 18
_journal_name_full Organometallics
_journal_page_first 3240
_journal_paper_doi 10.1021/acs.organomet.6b00596
_journal_volume 35
_journal_year 2016
_chemical_formula_moiety 'C54 H72 Ge5'
_chemical_formula_sum 'C54 H72 Ge5'
_chemical_formula_weight 1084.06
_space_group_crystal_system monoclinic
_space_group_IT_number 14
_space_group_name_Hall '-P 2yn'
_space_group_name_H-M_alt 'P 1 21/n 1'
_symmetry_space_group_name_Hall '-P 2yn'
_symmetry_space_group_name_H-M 'P 1 21/n 1'
_atom_sites_solution_hydrogens geom
_atom_sites_solution_primary direct
_audit_creation_date 2016-04-25
_audit_creation_method
;
Olex2 1.2
(compiled 2016.02.19 svn.r3266 for OlexSys, GUI svn.r5155)
;
_cell_angle_alpha 90
_cell_angle_beta 106.184(2)
_cell_angle_gamma 90
_cell_formula_units_Z 4
_cell_length_a 16.5478(11)
_cell_length_b 12.6673(9)
_cell_length_c 25.3940(18)
_cell_measurement_reflns_used 4389
_cell_measurement_temperature 100
_cell_measurement_theta_max 24.34
_cell_measurement_theta_min 2.35
_cell_volume 5112.0(6)
_computing_molecular_graphics 'Olex2 (Dolomanov et al., 2009)'
_computing_publication_material 'Olex2 (Dolomanov et al., 2009)'
_computing_structure_refinement 'XL (Sheldrick, 2008)'
_computing_structure_solution 'ShelXT (Sheldrick, 2015)'
_diffrn_ambient_temperature 100
_diffrn_measured_fraction_theta_full 0.999
_diffrn_measured_fraction_theta_max 0.998
_diffrn_measurement_device_type 'Bruker APEX-II CCD'
_diffrn_measurement_method '\f and \w scans'
_diffrn_radiation_type MoK\a
_diffrn_radiation_wavelength 0.71073
_diffrn_reflns_av_R_equivalents 0.0711
_diffrn_reflns_av_unetI/netI 0.0905
_diffrn_reflns_Laue_measured_fraction_full 0.999
_diffrn_reflns_Laue_measured_fraction_max 0.998
_diffrn_reflns_limit_h_max 17
_diffrn_reflns_limit_h_min -19
_diffrn_reflns_limit_k_max 14
_diffrn_reflns_limit_k_min -15
_diffrn_reflns_limit_l_max 30
_diffrn_reflns_limit_l_min -27
_diffrn_reflns_number 28800
_diffrn_reflns_point_group_measured_fraction_full 0.999
_diffrn_reflns_point_group_measured_fraction_max 0.998
_diffrn_reflns_theta_full 25.242
_diffrn_reflns_theta_max 25.350
_diffrn_reflns_theta_min 1.812
_diffrn_standards_number 0
_exptl_absorpt_coefficient_mu 2.939
_exptl_absorpt_correction_T_max 0.123
_exptl_absorpt_correction_T_min 0.082
_exptl_absorpt_correction_type multi-scan
_exptl_absorpt_process_details SADABS
_exptl_crystal_colour colourless
_exptl_crystal_colour_primary colourless
_exptl_crystal_density_diffrn 1.409
_exptl_crystal_description plate
_exptl_crystal_F_000 2224
_exptl_crystal_size_max 0.31
_exptl_crystal_size_mid 0.29
_exptl_crystal_size_min 0.08
_refine_diff_density_max 1.215
_refine_diff_density_min -0.739
_refine_diff_density_rms 0.125
_refine_ls_extinction_method none
_refine_ls_goodness_of_fit_ref 1.028
_refine_ls_hydrogen_treatment constr
_refine_ls_matrix_type full
_refine_ls_number_parameters 544
_refine_ls_number_reflns 9333
_refine_ls_number_restraints 0
_refine_ls_restrained_S_all 1.028
_refine_ls_R_factor_all 0.0881
_refine_ls_R_factor_gt 0.0525
_refine_ls_shift/su_max 0.001
_refine_ls_shift/su_mean 0.000
_refine_ls_structure_factor_coef Fsqd
_refine_ls_weighting_details 'w=1/[\s^2^(Fo^2^)+(0.0281P)^2^+11.1810P] where P=(Fo^2^+2Fc^2^)/3'
_refine_ls_weighting_scheme calc
_refine_ls_wR_factor_gt 0.0943
_refine_ls_wR_factor_ref 0.1044
_reflns_Friedel_coverage 0.000
_reflns_number_gt 6557
_reflns_number_total 9333
_reflns_threshold_expression 'I > 2\s(I)'
_cod_data_source_file om6b00596_si_002.cif
_cod_data_source_block Compound_5
_cod_database_code 4086741
_shelx_space_group_comment
;
The symmetry employed for this shelxl refinement is uniquely defined
by the following loop, which should always be used as a source of
symmetry information in preference to the above space-group names.
They are only intended as comments.
;
_shelx_estimated_absorpt_t_max 0.799
_shelx_estimated_absorpt_t_min 0.463
_olex2_refinement_description
;
1. Fixed Uiso
 At 1.2 times of:
  All C(H) groups
 At 1.5 times of:
  All C(H,H,H) groups
2.a Ternary CH refined with riding coordinates:
 C2(H2), C5(H5), C8(H8), C47(H47), C50(H50), C53(H53)
2.b Aromatic/amide H refined with riding coordinates:
 C11(H11), C12(H12), C13(H13), C14(H14), C15(H15), C17(H17), C18(H18),
 C19(H19), C20(H20), C21(H21), C23(H23), C24(H24), C25(H25), C26(H26), C27(H27),
  C29(H29), C30(H30), C31(H31), C32(H32), C33(H33), C35(H35), C36(H36),
 C37(H37), C38(H38), C39(H39), C41(H41), C42(H42), C43(H43), C44(H44), C45(H45)
2.c Idealised Me refined as rotating group:
 C1(H1A,H1B,H1C), C3(H3A,H3B,H3C), C4(H4A,H4B,H4C), C6(H6A,H6B,H6C), C7(H7A,
 H7B,H7C), C9(H9C,H9A,H9B), C46(H46A,H46B,H46C), C48(H48A,H48B,H48C), C49(H49A,
 H49B,H49C), C51(H51A,H51B,H51C), C52(H52A,H52B,H52C), C54(H54A,H54B,H54C)
;
_shelx_shelxl_version_number 2014/7
_olex2_submission_special_instructions 'No special instructions were received'

loop_
_space_group_symop_operation_xyz
'x, y, z'
'-x+1/2, y+1/2, -z+1/2'
'-x, -y, -z'
'x-1/2, -y-1/2, z-1/2'

loop_
_atom_site_label
_atom_site_type_symbol
_atom_site_fract_x
_atom_site_fract_y
_atom_site_fract_z
_atom_site_U_iso_or_equiv
_atom_site_adp_type
_atom_site_occupancy
_atom_site_site_symmetry_order
_atom_site_calc_flag
_atom_site_refinement_flags_posn
Ge1 Ge 0.72390(3) 0.69984(4) 0.33358(2) 0.01225(14) Uani 1 1 d .
Ge2 Ge 0.76181(3) 0.78098(4) 0.42601(2) 0.01125(13) Uani 1 1 d .
Ge3 Ge 0.69092(3) 0.71865(4) 0.49371(2) 0.01113(13) Uani 1 1 d .
Ge4 Ge 0.76547(3) 0.76321(4) 0.58997(2) 0.01159(14) Uani 1 1 d .
Ge5 Ge 0.68032(3) 0.78622(4) 0.65477(2) 0.01447(14) Uani 1 1 d .
C1 C 0.5718(3) 0.8264(5) 0.2957(2) 0.0252(14) Uani 1 1 d .
H1A H 0.5390 0.7613 0.2860 0.038 Uiso 1 1 calc GR
H1B H 0.5418 0.8847 0.2731 0.038 Uiso 1 1 calc GR
H1C H 0.5793 0.8423 0.3345 0.038 Uiso 1 1 calc GR
C2 C 0.6582(3) 0.8119(4) 0.2853(2) 0.0182(13) Uani 1 1 d .
H2 H 0.6896 0.8796 0.2960 0.022 Uiso 1 1 calc R
C3 C 0.6493(4) 0.7952(5) 0.2243(2) 0.0265(14) Uani 1 1 d .
H3A H 0.7052 0.7933 0.2182 0.040 Uiso 1 1 calc GR
H3B H 0.6166 0.8534 0.2031 0.040 Uiso 1 1 calc GR
H3C H 0.6202 0.7283 0.2123 0.040 Uiso 1 1 calc GR
C4 C 0.8810(3) 0.7708(4) 0.3140(3) 0.0266(14) Uani 1 1 d .
H4A H 0.8475 0.8193 0.2863 0.040 Uiso 1 1 calc GR
H4B H 0.9332 0.7532 0.3049 0.040 Uiso 1 1 calc GR
H4C H 0.8946 0.8046 0.3501 0.040 Uiso 1 1 calc GR
C5 C 0.8306(3) 0.6696(4) 0.3149(2) 0.0192(13) Uani 1 1 d .
H5 H 0.8654 0.6250 0.3454 0.023 Uiso 1 1 calc R
C6 C 0.8200(3) 0.6069(5) 0.2623(2) 0.0246(14) Uani 1 1 d .
H6A H 0.7906 0.5406 0.2646 0.037 Uiso 1 1 calc GR
H6B H 0.8754 0.5914 0.2574 0.037 Uiso 1 1 calc GR
H6C H 0.7870 0.6483 0.2311 0.037 Uiso 1 1 calc GR
C7 C 0.6060(4) 0.5376(5) 0.2732(2) 0.0284(15) Uani 1 1 d .
H7A H 0.5646 0.5933 0.2587 0.043 Uiso 1 1 calc GR
H7B H 0.5767 0.4709 0.2746 0.043 Uiso 1 1 calc GR
H7C H 0.6430 0.5296 0.2493 0.043 Uiso 1 1 calc GR
C8 C 0.6587(3) 0.5674(4) 0.3311(2) 0.0171(13) Uani 1 1 d .
H8 H 0.6186 0.5794 0.3536 0.021 Uiso 1 1 calc R
C9 C 0.7164(4) 0.4768(4) 0.3576(2) 0.0239(14) Uani 1 1 d .
H9C H 0.7490 0.4973 0.3946 0.036 Uiso 1 1 calc GR
H9A H 0.7548 0.4605 0.3355 0.036 Uiso 1 1 calc GR
H9B H 0.6824 0.4144 0.3596 0.036 Uiso 1 1 calc GR
C10 C 0.7443(3) 0.9340(4) 0.4131(2) 0.0135(12) Uani 1 1 d .
C11 C 0.6728(3) 0.9870(4) 0.4183(2) 0.0178(13) Uani 1 1 d .
H11 H 0.6308 0.9487 0.4292 0.021 Uiso 1 1 calc R
C12 C 0.6619(3) 1.0955(4) 0.4078(2) 0.0205(13) Uani 1 1 d .
H12 H 0.6136 1.1305 0.4125 0.025 Uiso 1 1 calc R
C13 C 0.7217(3) 1.1512(4) 0.3907(2) 0.0221(14) Uani 1 1 d .
H13 H 0.7146 1.2247 0.3835 0.026 Uiso 1 1 calc R
C14 C 0.7920(3) 1.0995(4) 0.3840(2) 0.0188(13) Uani 1 1 d .
H14 H 0.8329 1.1377 0.3719 0.023 Uiso 1 1 calc R
C15 C 0.8029(3) 0.9922(4) 0.3948(2) 0.0171(13) Uani 1 1 d .
H15 H 0.8511 0.9577 0.3898 0.021 Uiso 1 1 calc R
C16 C 0.5728(3) 0.7654(4) 0.4706(2) 0.0124(12) Uani 1 1 d .
C17 C 0.5415(3) 0.8398(4) 0.4998(2) 0.0156(12) Uani 1 1 d .
H17 H 0.5778 0.8686 0.5324 0.019 Uiso 1 1 calc R
C18 C 0.4580(3) 0.8732(4) 0.4826(2) 0.0197(13) Uani 1 1 d .
H18 H 0.4379 0.9248 0.5031 0.024 Uiso 1 1 calc R
C19 C 0.4047(3) 0.8305(4) 0.4355(2) 0.0194(13) Uani 1 1 d .
H19 H 0.3474 0.8517 0.4238 0.023 Uiso 1 1 calc R
C20 C 0.4347(3) 0.7574(4) 0.4055(2) 0.0205(14) Uani 1 1 d .
H20 H 0.3981 0.7281 0.3732 0.025 Uiso 1 1 calc R
C21 C 0.5184(3) 0.7267(4) 0.4225(2) 0.0164(12) Uani 1 1 d .
H21 H 0.5389 0.6780 0.4009 0.020 Uiso 1 1 calc R
C22 C 0.8834(3) 0.7659(4) 0.4616(2) 0.0116(11) Uani 1 1 d .
C23 C 0.9295(3) 0.8496(4) 0.4917(2) 0.0129(12) Uani 1 1 d .
H23 H 0.9022 0.9148 0.4939 0.016 Uiso 1 1 calc R
C24 C 1.0142(3) 0.8382(4) 0.5181(2) 0.0183(13) Uani 1 1 d .
H24 H 1.0447 0.8965 0.5375 0.022 Uiso 1 1 calc R
C25 C 1.0551(3) 0.7438(4) 0.5169(2) 0.0173(13) Uani 1 1 d .
H25 H 1.1130 0.7360 0.5358 0.021 Uiso 1 1 calc R
C26 C 1.0098(3) 0.6600(4) 0.4873(2) 0.0179(13) Uani 1 1 d .
H26 H 1.0373 0.5948 0.4856 0.022 Uiso 1 1 calc R
C27 C 0.9255(3) 0.6706(4) 0.4604(2) 0.0123(12) Uani 1 1 d .
H27 H 0.8956 0.6122 0.4407 0.015 Uiso 1 1 calc R
C28 C 0.6877(3) 0.5637(4) 0.4926(2) 0.0120(12) Uani 1 1 d .
C29 C 0.7626(3) 0.5061(4) 0.5051(2) 0.0142(12) Uani 1 1 d .
H29 H 0.8146 0.5428 0.5120 0.017 Uiso 1 1 calc R
C30 C 0.7632(3) 0.3974(4) 0.5078(2) 0.0190(13) Uani 1 1 d .
H30 H 0.8150 0.3601 0.5170 0.023 Uiso 1 1 calc R
C31 C 0.6881(3) 0.3431(4) 0.4971(2) 0.0204(13) Uani 1 1 d .
H31 H 0.6882 0.2681 0.4981 0.024 Uiso 1 1 calc R
C32 C 0.6133(3) 0.3972(4) 0.4851(2) 0.0192(13) Uani 1 1 d .
H32 H 0.5617 0.3596 0.4783 0.023 Uiso 1 1 calc R
C33 C 0.6127(3) 0.5065(4) 0.4829(2) 0.0138(12) Uani 1 1 d .
H33 H 0.5605 0.5431 0.4747 0.017 Uiso 1 1 calc R
C34 C 0.8261(3) 0.8960(4) 0.5910(2) 0.0143(12) Uani 1 1 d .
C35 C 0.7897(3) 0.9795(4) 0.5572(2) 0.0162(12) Uani 1 1 d .
H35 H 0.7356 0.9704 0.5322 0.019 Uiso 1 1 calc R
C36 C 0.8302(3) 1.0755(4) 0.5589(2) 0.0208(13) Uani 1 1 d .
H36 H 0.8040 1.1310 0.5350 0.025 Uiso 1 1 calc R
C37 C 0.9088(3) 1.0911(5) 0.5952(2) 0.0248(14) Uani 1 1 d .
H37 H 0.9363 1.1573 0.5966 0.030 Uiso 1 1 calc R
C38 C 0.9471(4) 1.0094(5) 0.6295(2) 0.0239(14) Uani 1 1 d .
H38 H 1.0013 1.0191 0.6544 0.029 Uiso 1 1 calc R
C39 C 0.9060(3) 0.9140(4) 0.6275(2) 0.0193(13) Uani 1 1 d .
H39 H 0.9325 0.8589 0.6515 0.023 Uiso 1 1 calc R
C40 C 0.8491(3) 0.6498(4) 0.6134(2) 0.0164(12) Uani 1 1 d .
C41 C 0.9257(3) 0.6529(4) 0.6002(2) 0.0164(13) Uani 1 1 d .
H41 H 0.9399 0.7136 0.5827 0.020 Uiso 1 1 calc R
C42 C 0.9813(3) 0.5685(4) 0.6123(2) 0.0199(13) Uani 1 1 d .
H42 H 1.0329 0.5715 0.6028 0.024 Uiso 1 1 calc R
C43 C 0.9617(4) 0.4807(5) 0.6379(2) 0.0262(15) Uani 1 1 d .
H43 H 0.9998 0.4229 0.6464 0.031 Uiso 1 1 calc R
C44 C 0.8865(4) 0.4766(5) 0.6512(3) 0.0273(15) Uani 1 1 d .
H44 H 0.8729 0.4153 0.6686 0.033 Uiso 1 1 calc R
C45 C 0.8306(3) 0.5599(4) 0.6398(2) 0.0219(14) Uani 1 1 d .
H45 H 0.7795 0.5562 0.6499 0.026 Uiso 1 1 calc R
C46 C 0.5984(4) 0.5840(4) 0.6204(3) 0.0273(15) Uani 1 1 d .
H46A H 0.6276 0.5848 0.5917 0.041 Uiso 1 1 calc GR
H46B H 0.5465 0.5428 0.6079 0.041 Uiso 1 1 calc GR
H46C H 0.6349 0.5520 0.6537 0.041 Uiso 1 1 calc GR
C47 C 0.5772(3) 0.6961(4) 0.6327(2) 0.0193(13) Uani 1 1 d .
H47 H 0.5401 0.7261 0.5979 0.023 Uiso 1 1 calc R
C48 C 0.5259(4) 0.6946(5) 0.6748(3) 0.0354(17) Uani 1 1 d .
H48A H 0.5575 0.6567 0.7077 0.053 Uiso 1 1 calc GR
H48B H 0.4721 0.6588 0.6589 0.053 Uiso 1 1 calc GR
H48C H 0.5155 0.7672 0.6845 0.053 Uiso 1 1 calc GR
C49 C 0.8421(3) 0.7702(5) 0.7417(2) 0.0295(15) Uani 1 1 d .
H49A H 0.8641 0.7427 0.7123 0.044 Uiso 1 1 calc GR
H49B H 0.8728 0.7380 0.7767 0.044 Uiso 1 1 calc GR
H49C H 0.8495 0.8470 0.7441 0.044 Uiso 1 1 calc GR
C50 C 0.7486(3) 0.7434(4) 0.7293(2) 0.0196(13) Uani 1 1 d .
H50 H 0.7447 0.6648 0.7310 0.024 Uiso 1 1 calc R
C51 C 0.7129(4) 0.7869(5) 0.7743(2) 0.0261(14) Uani 1 1 d .
H51A H 0.7145 0.8642 0.7738 0.039 Uiso 1 1 calc GR
H51B H 0.7467 0.7612 0.8100 0.039 Uiso 1 1 calc GR
H51C H 0.6546 0.7631 0.7678 0.039 Uiso 1 1 calc GR
C52 C 0.5721(4) 0.9662(5) 0.6666(3) 0.0340(17) Uani 1 1 d .
H52A H 0.5251 0.9249 0.6439 0.051 Uiso 1 1 calc GR
H52B H 0.5599 1.0417 0.6605 0.051 Uiso 1 1 calc GR
H52C H 0.5797 0.9495 0.7054 0.051 Uiso 1 1 calc GR
C53 C 0.6522(3) 0.9393(4) 0.6512(2) 0.0186(13) Uani 1 1 d .
H53 H 0.6417 0.9602 0.6119 0.022 Uiso 1 1 calc R
C54 C 0.7252(4) 1.0081(4) 0.6836(2) 0.0254(14) Uani 1 1 d .
H54A H 0.7380 0.9909 0.7227 0.038 Uiso 1 1 calc GR
H54B H 0.7095 1.0827 0.6781 0.038 Uiso 1 1 calc GR
H54C H 0.7750 0.9946 0.6709 0.038 Uiso 1 1 calc GR

loop_
_atom_site_aniso_label
_atom_site_aniso_U_11
_atom_site_aniso_U_22
_atom_site_aniso_U_33
_atom_site_aniso_U_23
_atom_site_aniso_U_13
_atom_site_aniso_U_12
Ge1 0.0122(3) 0.0107(3) 0.0141(3) -0.0006(2) 0.0042(2) 0.0001(2)
Ge2 0.0107(3) 0.0087(3) 0.0144(3) -0.0006(2) 0.0037(2) -0.0005(2)
Ge3 0.0102(3) 0.0093(3) 0.0140(3) -0.0005(2) 0.0036(2) 0.0003(2)
Ge4 0.0108(3) 0.0093(3) 0.0148(3) -0.0005(2) 0.0037(2) -0.0001(2)
Ge5 0.0139(3) 0.0146(3) 0.0156(3) -0.0001(3) 0.0053(2) 0.0020(2)
C1 0.017(3) 0.025(4) 0.031(4) 0.001(3) 0.003(3) 0.008(3)
C2 0.016(3) 0.022(3) 0.016(3) 0.001(2) 0.004(2) 0.005(2)
C3 0.030(3) 0.024(4) 0.024(4) 0.006(3) 0.004(3) 0.003(3)
C4 0.024(3) 0.024(3) 0.037(4) 0.000(3) 0.017(3) -0.003(3)
C5 0.023(3) 0.020(3) 0.019(3) 0.000(3) 0.013(3) 0.001(2)
C6 0.022(3) 0.030(4) 0.026(4) -0.004(3) 0.013(3) 0.003(3)
C7 0.032(4) 0.019(4) 0.032(4) -0.007(3) 0.005(3) -0.008(3)
C8 0.016(3) 0.013(3) 0.024(4) 0.000(2) 0.010(3) -0.001(2)
C9 0.034(4) 0.013(3) 0.029(4) -0.007(3) 0.015(3) -0.006(3)
C10 0.014(3) 0.013(3) 0.011(3) 0.000(2) 0.001(2) -0.004(2)
C11 0.020(3) 0.018(3) 0.014(3) 0.000(2) 0.003(3) 0.002(2)
C12 0.020(3) 0.017(3) 0.025(4) -0.001(3) 0.006(3) 0.007(2)
C13 0.029(3) 0.010(3) 0.022(3) 0.002(2) -0.002(3) 0.002(3)
C14 0.024(3) 0.013(3) 0.016(3) 0.002(2) 0.001(3) -0.008(2)
C15 0.018(3) 0.015(3) 0.018(3) 0.001(2) 0.004(3) -0.003(2)
C16 0.011(3) 0.007(3) 0.020(3) 0.003(2) 0.006(2) 0.002(2)
C17 0.018(3) 0.009(3) 0.019(3) -0.002(2) 0.004(3) -0.001(2)
C18 0.023(3) 0.011(3) 0.029(4) 0.002(3) 0.015(3) 0.004(2)
C19 0.011(3) 0.021(3) 0.026(4) 0.011(3) 0.006(3) 0.003(2)
C20 0.014(3) 0.026(4) 0.020(3) 0.003(3) 0.002(3) -0.002(2)
C21 0.018(3) 0.017(3) 0.015(3) 0.004(2) 0.005(2) 0.002(2)
C22 0.016(3) 0.013(3) 0.008(3) -0.002(2) 0.005(2) -0.007(2)
C23 0.016(3) 0.009(3) 0.018(3) 0.002(2) 0.010(2) 0.001(2)
C24 0.014(3) 0.022(3) 0.020(3) -0.002(3) 0.007(3) -0.007(2)
C25 0.008(3) 0.026(3) 0.018(3) 0.004(3) 0.004(2) 0.002(2)
C26 0.016(3) 0.016(3) 0.026(4) 0.000(3) 0.013(3) 0.004(2)
C27 0.014(3) 0.015(3) 0.009(3) -0.001(2) 0.004(2) -0.004(2)
C28 0.012(3) 0.013(3) 0.013(3) 0.002(2) 0.007(2) 0.004(2)
C29 0.015(3) 0.014(3) 0.015(3) 0.001(2) 0.006(2) -0.005(2)
C30 0.019(3) 0.019(3) 0.023(3) -0.002(3) 0.013(3) 0.002(2)
C31 0.025(3) 0.008(3) 0.030(4) 0.000(3) 0.010(3) -0.003(2)
C32 0.016(3) 0.015(3) 0.027(4) -0.003(3) 0.006(3) -0.008(2)
C33 0.008(3) 0.015(3) 0.017(3) 0.001(2) 0.001(2) 0.002(2)
C34 0.009(3) 0.017(3) 0.021(3) -0.004(2) 0.010(2) 0.000(2)
C35 0.012(3) 0.021(3) 0.015(3) -0.004(3) 0.003(2) 0.000(2)
C36 0.026(3) 0.013(3) 0.024(4) 0.004(3) 0.010(3) 0.003(2)
C37 0.023(3) 0.021(4) 0.031(4) -0.003(3) 0.010(3) -0.007(3)
C38 0.020(3) 0.026(4) 0.022(4) -0.002(3) 0.000(3) -0.006(3)
C39 0.018(3) 0.020(3) 0.022(4) 0.002(3) 0.009(3) 0.001(2)
C40 0.015(3) 0.012(3) 0.022(3) -0.001(2) 0.003(3) 0.001(2)
C41 0.015(3) 0.017(3) 0.021(3) -0.001(2) 0.009(3) -0.003(2)
C42 0.013(3) 0.026(4) 0.023(4) 0.003(3) 0.008(3) 0.007(2)
C43 0.028(4) 0.026(4) 0.023(4) 0.007(3) 0.005(3) 0.013(3)
C44 0.026(3) 0.026(4) 0.034(4) 0.014(3) 0.014(3) 0.012(3)
C45 0.020(3) 0.027(4) 0.023(4) 0.005(3) 0.013(3) 0.005(3)
C46 0.025(3) 0.022(4) 0.035(4) -0.004(3) 0.009(3) -0.005(3)
C47 0.011(3) 0.023(3) 0.024(3) 0.004(3) 0.004(2) -0.005(2)
C48 0.029(4) 0.034(4) 0.051(5) 0.001(3) 0.024(3) -0.003(3)
C49 0.023(3) 0.046(4) 0.020(4) -0.002(3) 0.006(3) 0.006(3)
C50 0.027(3) 0.021(3) 0.012(3) 0.004(2) 0.005(3) 0.001(2)
C51 0.032(3) 0.030(4) 0.017(3) 0.006(3) 0.008(3) 0.007(3)
C52 0.033(4) 0.025(4) 0.048(5) 0.002(3) 0.019(3) 0.006(3)
C53 0.019(3) 0.010(3) 0.028(4) 0.001(3) 0.009(3) 0.004(2)
C54 0.033(4) 0.017(3) 0.027(4) -0.003(3) 0.009(3) 0.001(3)

loop_
_atom_type_symbol
_atom_type_description
_atom_type_scat_dispersion_real
_atom_type_scat_dispersion_imag
_atom_type_scat_source
C C 0.0033 0.0016 'International Tables Vol C Tables 4.2.6.8 and 6.1.1.4'
H H 0.0000 0.0000 'International Tables Vol C Tables 4.2.6.8 and 6.1.1.4'
Ge Ge 0.1547 1.8001 'International Tables Vol C Tables 4.2.6.8 and 6.1.1.4'

loop_
_geom_angle_atom_site_label_1
_geom_angle_atom_site_label_2
_geom_angle_atom_site_label_3
_geom_angle
C2 Ge1 Ge2 103.79(16)
C5 Ge1 Ge2 107.36(16)
C5 Ge1 C2 111.1(2)
C8 Ge1 Ge2 111.86(16)
C8 Ge1 C2 112.6(2)
C8 Ge1 C5 109.9(2)
Ge3 Ge2 Ge1 118.92(3)
C10 Ge2 Ge1 105.25(15)
C10 Ge2 Ge3 110.75(16)
C22 Ge2 Ge1 110.49(15)
C22 Ge2 Ge3 105.84(15)
C22 Ge2 C10 104.8(2)
Ge2 Ge3 Ge4 114.35(3)
C16 Ge3 Ge2 108.74(15)
C16 Ge3 Ge4 113.95(16)
C28 Ge3 Ge2 109.03(15)
C28 Ge3 Ge4 104.27(15)
C28 Ge3 C16 106.0(2)
Ge5 Ge4 Ge3 117.76(3)
C34 Ge4 Ge3 108.77(16)
C34 Ge4 Ge5 106.02(15)
C34 Ge4 C40 108.0(2)
C40 Ge4 Ge3 104.29(16)
C40 Ge4 Ge5 111.67(16)
C47 Ge5 Ge4 110.29(16)
C50 Ge5 Ge4 108.92(16)
C50 Ge5 C47 109.0(2)
C53 Ge5 Ge4 104.75(17)
C53 Ge5 C47 111.9(2)
C53 Ge5 C50 111.9(2)
H1A C1 H1B 109.5
H1A C1 H1C 109.5
H1B C1 H1C 109.5
C2 C1 H1A 109.5
C2 C1 H1B 109.5
C2 C1 H1C 109.5
Ge1 C2 H2 106.9
C1 C2 Ge1 110.8(4)
C1 C2 H2 106.9
C3 C2 Ge1 114.0(4)
C3 C2 C1 111.0(5)
C3 C2 H2 106.9
C2 C3 H3A 109.5
C2 C3 H3B 109.5
C2 C3 H3C 109.5
H3A C3 H3B 109.5
H3A C3 H3C 109.5
H3B C3 H3C 109.5
H4A C4 H4B 109.5
H4A C4 H4C 109.5
H4B C4 H4C 109.5
C5 C4 H4A 109.5
C5 C4 H4B 109.5
C5 C4 H4C 109.5
Ge1 C5 H5 106.5
C4 C5 Ge1 111.5(4)
C4 C5 H5 106.5
C6 C5 Ge1 114.6(4)
C6 C5 C4 110.6(5)
C6 C5 H5 106.5
C5 C6 H6A 109.5
C5 C6 H6B 109.5
C5 C6 H6C 109.5
H6A C6 H6B 109.5
H6A C6 H6C 109.5
H6B C6 H6C 109.5
H7A C7 H7B 109.5
H7A C7 H7C 109.5
H7B C7 H7C 109.5
C8 C7 H7A 109.5
C8 C7 H7B 109.5
C8 C7 H7C 109.5
Ge1 C8 H8 107.2
C7 C8 Ge1 113.4(4)
C7 C8 H8 107.2
C9 C8 Ge1 110.7(4)
C9 C8 C7 110.9(5)
C9 C8 H8 107.2
C8 C9 H9C 109.5
C8 C9 H9A 109.5
C8 C9 H9B 109.5
H9C C9 H9A 109.5
H9C C9 H9B 109.5
H9A C9 H9B 109.5
C11 C10 Ge2 123.0(4)
C15 C10 Ge2 119.4(4)
C15 C10 C11 117.5(5)
C10 C11 H11 119.3
C10 C11 C12 121.3(5)
C12 C11 H11 119.3
C11 C12 H12 120.2
C13 C12 C11 119.7(5)
C13 C12 H12 120.2
C12 C13 H13 120.1
C12 C13 C14 119.8(5)
C14 C13 H13 120.1
C13 C14 H14 119.8
C13 C14 C15 120.3(5)
C15 C14 H14 119.8
C10 C15 H15 119.4
C14 C15 C10 121.3(5)
C14 C15 H15 119.4
C17 C16 Ge3 122.2(4)
C17 C16 C21 117.5(5)
C21 C16 Ge3 120.2(4)
C16 C17 H17 119.2
C16 C17 C18 121.7(5)
C18 C17 H17 119.2
C17 C18 H18 120.4
C19 C18 C17 119.3(5)
C19 C18 H18 120.4
C18 C19 H19 120.0
C20 C19 C18 120.0(5)
C20 C19 H19 120.0
C19 C20 H20 120.0
C19 C20 C21 120.0(5)
C21 C20 H20 120.0
C16 C21 H21 119.3
C20 C21 C16 121.4(5)
C20 C21 H21 119.3
C23 C22 Ge2 120.4(4)
C27 C22 Ge2 121.7(4)
C27 C22 C23 117.8(5)
C22 C23 H23 119.7
C24 C23 C22 120.6(5)
C24 C23 H23 119.7
C23 C24 H24 119.4
C25 C24 C23 121.1(5)
C25 C24 H24 119.4
C24 C25 H25 120.7
C24 C25 C26 118.6(5)
C26 C25 H25 120.7
C25 C26 H26 119.6
C27 C26 C25 120.9(5)
C27 C26 H26 119.6
C22 C27 H27 119.5
C26 C27 C22 120.9(5)
C26 C27 H27 119.5
C29 C28 Ge3 120.0(4)
C29 C28 C33 117.2(5)
C33 C28 Ge3 122.7(4)
C28 C29 H29 119.1
C30 C29 C28 121.7(5)
C30 C29 H29 119.1
C29 C30 H30 120.1
C29 C30 C31 119.7(5)
C31 C30 H30 120.1
C30 C31 H31 120.0
C32 C31 C30 120.1(5)
C32 C31 H31 120.0
C31 C32 H32 119.9
C31 C32 C33 120.3(5)
C33 C32 H32 119.9
C28 C33 H33 119.5
C32 C33 C28 120.9(5)
C32 C33 H33 119.5
C35 C34 Ge4 121.0(4)
C35 C34 C39 116.8(5)
C39 C34 Ge4 122.2(4)
C34 C35 H35 119.1
C36 C35 C34 121.9(5)
C36 C35 H35 119.1
C35 C36 H36 119.9
C37 C36 C35 120.2(5)
C37 C36 H36 119.9
C36 C37 H37 120.2
C36 C37 C38 119.5(5)
C38 C37 H37 120.2
C37 C38 H38 120.1
C39 C38 C37 119.7(5)
C39 C38 H38 120.1
C34 C39 H39 119.0
C38 C39 C34 121.9(5)
C38 C39 H39 119.0
C41 C40 Ge4 121.0(4)
C45 C40 Ge4 120.7(4)
C45 C40 C41 118.1(5)
C40 C41 H41 119.5
C42 C41 C40 121.0(5)
C42 C41 H41 119.5
C41 C42 H42 120.0
C43 C42 C41 119.9(5)
C43 C42 H42 120.0
C42 C43 H43 120.2
C42 C43 C44 119.7(5)
C44 C43 H43 120.2
C43 C44 H44 119.4
C43 C44 C45 121.2(6)
C45 C44 H44 119.4
C40 C45 H45 120.0
C44 C45 C40 120.0(5)
C44 C45 H45 120.0
H46A C46 H46B 109.5
H46A C46 H46C 109.5
H46B C46 H46C 109.5
C47 C46 H46A 109.5
C47 C46 H46B 109.5
C47 C46 H46C 109.5
Ge5 C47 H47 107.2
C46 C47 Ge5 111.4(4)
C46 C47 H47 107.2
C46 C47 C48 109.6(5)
C48 C47 Ge5 113.9(4)
C48 C47 H47 107.2
C47 C48 H48A 109.5
C47 C48 H48B 109.5
C47 C48 H48C 109.5
H48A C48 H48B 109.5
H48A C48 H48C 109.5
H48B C48 H48C 109.5
H49A C49 H49B 109.5
H49A C49 H49C 109.5
H49B C49 H49C 109.5
C50 C49 H49A 109.5
C50 C49 H49B 109.5
C50 C49 H49C 109.5
Ge5 C50 H50 106.6
C49 C50 Ge5 114.2(4)
C49 C50 H50 106.6
C51 C50 Ge5 112.2(4)
C51 C50 C49 110.3(5)
C51 C50 H50 106.6
C50 C51 H51A 109.5
C50 C51 H51B 109.5
C50 C51 H51C 109.5
H51A C51 H51B 109.5
H51A C51 H51C 109.5
H51B C51 H51C 109.5
H52A C52 H52B 109.5
H52A C52 H52C 109.5
H52B C52 H52C 109.5
C53 C52 H52A 109.5
C53 C52 H52B 109.5
C53 C52 H52C 109.5
Ge5 C53 H53 106.1
C52 C53 Ge5 114.6(4)
C52 C53 H53 106.1
C52 C53 C54 110.3(5)
C54 C53 Ge5 113.0(4)
C54 C53 H53 106.1
C53 C54 H54A 109.5
C53 C54 H54B 109.5
C53 C54 H54C 109.5
H54A C54 H54B 109.5
H54A C54 H54C 109.5
H54B C54 H54C 109.5

loop_
_geom_bond_atom_site_label_1
_geom_bond_atom_site_label_2
_geom_bond_distance
Ge1 Ge2 2.4775(8)
Ge1 C2 1.990(5)
Ge1 C5 1.988(5)
Ge1 C8 1.986(5)
Ge2 Ge3 2.4654(8)
Ge2 C10 1.974(5)
Ge2 C22 1.972(5)
Ge3 Ge4 2.4769(8)
Ge3 C16 1.969(5)
Ge3 C28 1.964(5)
Ge4 Ge5 2.4641(8)
Ge4 C34 1.955(5)
Ge4 C40 1.968(5)
Ge5 C47 1.999(5)
Ge5 C50 1.990(5)
Ge5 C53 1.990(5)
C1 H1A 0.9800
C1 H1B 0.9800
C1 H1C 0.9800
C1 C2 1.535(7)
C2 H2 1.0000
C2 C3 1.530(7)
C3 H3A 0.9800
C3 H3B 0.9800
C3 H3C 0.9800
C4 H4A 0.9800
C4 H4B 0.9800
C4 H4C 0.9800
C4 C5 1.534(7)
C5 H5 1.0000
C5 C6 1.522(7)
C6 H6A 0.9800
C6 H6B 0.9800
C6 H6C 0.9800
C7 H7A 0.9800
C7 H7B 0.9800
C7 H7C 0.9800
C7 C8 1.533(8)
C8 H8 1.0000
C8 C9 1.525(7)
C9 H9C 0.9800
C9 H9A 0.9800
C9 H9B 0.9800
C10 C11 1.398(7)
C10 C15 1.395(7)
C11 H11 0.9500
C11 C12 1.401(7)
C12 H12 0.9500
C12 C13 1.381(8)
C13 H13 0.9500
C13 C14 1.386(7)
C14 H14 0.9500
C14 C15 1.389(7)
C15 H15 0.9500
C16 C17 1.387(7)
C16 C21 1.388(7)
C17 H17 0.9500
C17 C18 1.393(7)
C18 H18 0.9500
C18 C19 1.384(7)
C19 H19 0.9500
C19 C20 1.376(8)
C20 H20 0.9500
C20 C21 1.387(7)
C21 H21 0.9500
C22 C23 1.402(7)
C22 C27 1.399(7)
C23 H23 0.9500
C23 C24 1.383(7)
C24 H24 0.9500
C24 C25 1.380(7)
C25 H25 0.9500
C25 C26 1.393(7)
C26 H26 0.9500
C26 C27 1.377(7)
C27 H27 0.9500
C28 C29 1.397(7)
C28 C33 1.399(7)
C29 H29 0.9500
C29 C30 1.378(7)
C30 H30 0.9500
C30 C31 1.380(7)
C31 H31 0.9500
C31 C32 1.373(7)
C32 H32 0.9500
C32 C33 1.385(7)
C33 H33 0.9500
C34 C35 1.389(7)
C34 C39 1.406(7)
C35 H35 0.9500
C35 C36 1.384(7)
C36 H36 0.9500
C36 C37 1.382(7)
C37 H37 0.9500
C37 C38 1.388(8)
C38 H38 0.9500
C38 C39 1.381(7)
C39 H39 0.9500
C40 C41 1.399(7)
C40 C45 1.398(7)
C41 H41 0.9500
C41 C42 1.388(7)
C42 H42 0.9500
C42 C43 1.373(8)
C43 H43 0.9500
C43 C44 1.378(8)
C44 H44 0.9500
C44 C45 1.380(7)
C45 H45 0.9500
C46 H46A 0.9800
C46 H46B 0.9800
C46 H46C 0.9800
C46 C47 1.514(8)
C47 H47 1.0000
C47 C48 1.539(8)
C48 H48A 0.9800
C48 H48B 0.9800
C48 H48C 0.9800
C49 H49A 0.9800
C49 H49B 0.9800
C49 H49C 0.9800
C49 C50 1.529(7)
C50 H50 1.0000
C50 C51 1.527(7)
C51 H51A 0.9800
C51 H51B 0.9800
C51 H51C 0.9800
C52 H52A 0.9800
C52 H52B 0.9800
C52 H52C 0.9800
C52 C53 1.522(7)
C53 H53 1.0000
C53 C54 1.531(7)
C54 H54A 0.9800
C54 H54B 0.9800
C54 H54C 0.9800
